data_4313247
loop_
_publ_author_name
'Dana S. Marlin'
'Marilyn M. Olmstead'
'Pradip K. Mascharak'

_publ_section_title
;
 Reaction of (\m-Oxo)diiron(III) Core with CO2 in N-Methylimidazole:
 Formation of Mono(\m-carboxylato)(\m-oxo)diiron(III) Complexes with
 N-Methylimidazole as Ligands
;
_journal_name_full 'Inorganic Chemistry'
_journal_page_first 1681
_journal_page_last 1687
_journal_paper_doi 10.1021/ic0206140
_journal_volume 42
_journal_year 2003
_chemical_formula_moiety Fe2C34H51N16O4,C4H8O,0.5(C4H6N2),3(ClO4)
_chemical_formula_sum 'C40 H62 Cl3 Fe2 N17 O17'
_chemical_formula_weight 1271.12
_chemical_name_common '[Fe2O(O2COCH3)(N-MeIm)8](ClO4)3.0.5NMeIm.THF'
_chemical_name_systematic
;
  ?
;
_space_group_IT_number 2
_symmetry_cell_setting triclinic
_symmetry_space_group_name_Hall '-P 1'
_symmetry_space_group_name_H-M 'P -1'
_atom_sites_solution_hydrogens geom
_atom_sites_solution_primary direct
_atom_sites_solution_secondary difmap
_audit_creation_method SHELXL-97
_cell_angle_alpha 89.336(4)
_cell_angle_beta 82.316(4)
_cell_angle_gamma 77.390(4)
_cell_formula_units_Z 2
_cell_length_a 13.0447(9)
_cell_length_b 13.5509(9)
_cell_length_c 18.4953(14)
_cell_measurement_reflns_used 4645
_cell_measurement_temperature 92(2)
_cell_measurement_theta_max 26.2
_cell_measurement_theta_min 2.1
_cell_volume 3161.3(4)
_computing_cell_refinement 'Bruker SAINT'
_computing_data_collection 'Bruker SMART'
_computing_data_reduction 'Bruker SAINT'
_computing_molecular_graphics 'SHELXTL 5, XP (Sheldrick, 1994)'
_computing_publication_material 'SHELXL-97 (Sheldrick, 1997)'
_computing_structure_refinement 'SHELXL-97 (Sheldrick, 1997)'
_computing_structure_solution 'SHELXS-97 (Sheldrick, 1990)'
_diffrn_ambient_temperature 92(2)
_diffrn_detector_area_resol_mean 8.3
_diffrn_measured_fraction_theta_full 0.993
_diffrn_measured_fraction_theta_max 0.993
_diffrn_measurement_device_type 'Bruker SMART 1000'
_diffrn_measurement_method \w
_diffrn_radiation_monochromator graphite
_diffrn_radiation_source 'normal-focus sealed tube'
_diffrn_radiation_type MoK\a
_diffrn_radiation_wavelength 0.71073
_diffrn_reflns_av_R_equivalents 0.038
_diffrn_reflns_av_sigmaI/netI 0.064
_diffrn_reflns_limit_h_max 15
_diffrn_reflns_limit_h_min -15
_diffrn_reflns_limit_k_max 16
_diffrn_reflns_limit_k_min -16
_diffrn_reflns_limit_l_max 22
_diffrn_reflns_limit_l_min -22
_diffrn_reflns_number 28693
_diffrn_reflns_theta_full 25.50
_diffrn_reflns_theta_max 25.50
_diffrn_reflns_theta_min 1.11
_exptl_absorpt_coefficient_mu 0.658
_exptl_absorpt_correction_T_max 0.9371
_exptl_absorpt_correction_T_min 0.7518
_exptl_absorpt_correction_type multi-scan
_exptl_absorpt_process_details 'SADABS 2.03 (Sheldrick, 2001)'
_exptl_crystal_colour green
_exptl_crystal_density_diffrn 1.335
_exptl_crystal_density_method 'not measured'
_exptl_crystal_description needle
_exptl_crystal_F_000 1320
_exptl_crystal_size_max 0.46
_exptl_crystal_size_mid 0.11
_exptl_crystal_size_min 0.10
_refine_diff_density_max 1.518
_refine_diff_density_min -1.557
_refine_diff_density_rms 0.202
_refine_ls_extinction_coef 0.0033(11)
_refine_ls_extinction_expression Fc^*^=kFc[1+0.001xFc^2^\l^3^/sin(2\q)]^-1/4^
_refine_ls_extinction_method SHELXL
_refine_ls_goodness_of_fit_ref 1.198
_refine_ls_hydrogen_treatment constr
_refine_ls_matrix_type full
_refine_ls_number_parameters 726
_refine_ls_number_reflns 11695
_refine_ls_number_restraints 23
_refine_ls_restrained_S_all 1.199
_refine_ls_R_factor_all 0.1375
_refine_ls_R_factor_gt 0.0985
_refine_ls_shift/su_max 0.038
_refine_ls_shift/su_mean 0.004
_refine_ls_structure_factor_coef Fsqd
_refine_ls_weighting_details 'calc w=1/[\s^2^(Fo^2^)+(0.2000P)^2^] where P=(Fo^2^+2Fc^2^)/3'
_refine_ls_weighting_scheme calc
_refine_ls_wR_factor_gt 0.2886
_refine_ls_wR_factor_ref 0.3263
_reflns_number_gt 7574
_reflns_number_total 11695
_reflns_threshold_expression >2\s(I)
_cod_data_source_file ic0206140_2.cif
_cod_data_source_block mn1205
_cod_depositor_comments
;
The following automatic conversions were performed:

'_exptl_absorpt_correction_type' value 'multiscan' changed to
'multi-scan' according to the built-in table from CIF Core dictionary
named 'cif_core.dic' version 2.4.1 from 2010-06-29.

Automatic conversion script
Id: cif_fix_values 1646 2011-03-28 12:23:43Z adriana 
;
_cod_database_code 4313247

loop_
_symmetry_equiv_pos_as_xyz
'x, y, z'
'-x, -y, -z'

loop_
_atom_site_label
_atom_site_type_symbol
_atom_site_fract_x
_atom_site_fract_y
_atom_site_fract_z
_atom_site_U_iso_or_equiv
_atom_site_adp_type
_atom_site_occupancy
_atom_site_symmetry_multiplicity
_atom_site_calc_flag
_atom_site_refinement_flags
_atom_site_disorder_assembly
_atom_site_disorder_group
Fe1 Fe 0.82755(7) 0.60618(7) 0.19652(4) 0.0386(3) Uani 1 1 d . . .
Fe2 Fe 0.74980(7) 0.51596(6) 0.35517(4) 0.0353(3) Uani 1 1 d . . .
O1 O 0.7563(3) 0.5327(3) 0.25829(19) 0.0375(10) Uani 1 1 d . . .
O2 O 0.9123(4) 0.6576(4) 0.2662(2) 0.0508(12) Uani 1 1 d . . .
O3 O 0.8431(4) 0.6098(3) 0.3772(2) 0.0452(11) Uani 1 1 d . . .
N1 N 0.9012(4) 0.6986(4) 0.1133(3) 0.0469(13) Uani 1 1 d D . .
N2 N 0.9150(5) 0.8232(5) 0.0356(3) 0.0556(15) Uani 1 1 d D . .
C1 C 0.8533(7) 0.7852(7) 0.0867(5) 0.071(2) Uani 1 1 d D . .
H1 H 0.7817 0.8173 0.1028 0.085 Uiso 1 1 calc R . .
C2 C 0.9992(7) 0.6807(7) 0.0758(5) 0.074(2) Uani 1 1 d D . .
H2 H 1.0533 0.6224 0.0811 0.088 Uiso 1 1 calc R . .
C3 C 1.0103(6) 0.7579(7) 0.0291(5) 0.076(3) Uani 1 1 d D . .
H3 H 1.0728 0.7644 -0.0017 0.092 Uiso 1 1 calc R . .
C4 C 0.8876(8) 0.9170(6) -0.0040(5) 0.077(3) Uani 1 1 d D . .
H4A H 0.8130 0.9494 0.0112 0.116 Uiso 1 1 calc R . .
H4B H 0.8986 0.9020 -0.0565 0.116 Uiso 1 1 calc R . .
H4C H 0.9326 0.9627 0.0067 0.116 Uiso 1 1 calc R . .
N3 N 0.7594(4) 0.5608(4) 0.1058(2) 0.0391(12) Uani 1 1 d . . .
N4 N 0.6681(5) 0.4709(4) 0.0516(3) 0.0502(15) Uani 1 1 d . . .
N5 N 0.7070(4) 0.7408(4) 0.2201(3) 0.0447(13) Uani 1 1 d . . .
N6 N 0.5501(5) 0.8442(5) 0.2412(4) 0.0591(16) Uani 1 1 d . . .
N7 N 0.9642(4) 0.4849(4) 0.1682(3) 0.0479(14) Uani 1 1 d . . .
N8 N 1.1234(5) 0.3878(5) 0.1631(3) 0.0614(18) Uani 1 1 d . . .
N9 N 0.7490(4) 0.4811(4) 0.4727(3) 0.0439(13) Uani 1 1 d . . .
N10 N 0.7594(5) 0.4969(5) 0.5897(3) 0.0560(16) Uani 1 1 d . . .
N11 N 0.6416(4) 0.4167(4) 0.3550(3) 0.0381(11) Uani 1 1 d . . .
N12 N 0.5540(4) 0.3210(4) 0.3037(3) 0.0417(12) Uani 1 1 d . . .
N13 N 0.6166(4) 0.6383(4) 0.3871(2) 0.0376(11) Uani 1 1 d . . .
N14 N 0.5221(5) 0.7853(4) 0.4308(3) 0.0460(14) Uani 1 1 d . . .
N15 N 0.8850(4) 0.3924(4) 0.3452(3) 0.0439(13) Uani 1 1 d . . .
N16 N 0.9990(5) 0.2498(5) 0.3139(4) 0.073(2) Uani 1 1 d . . .
C5 C 0.6829(6) 0.5086(5) 0.1161(3) 0.0478(17) Uani 1 1 d . . .
H5 H 0.6443 0.4993 0.1620 0.057 Uiso 1 1 calc R . .
C6 C 0.7923(6) 0.5542(6) 0.0327(3) 0.0549(18) Uani 1 1 d . . .
H6 H 0.8470 0.5836 0.0086 0.066 Uiso 1 1 calc R . .
C7 C 0.7357(6) 0.4997(6) -0.0009(3) 0.059(2) Uani 1 1 d . . .
H7 H 0.7429 0.4850 -0.0517 0.071 Uiso 1 1 calc R . .
C9 C 0.6048(6) 0.7509(5) 0.2192(4) 0.0521(17) Uani 1 1 d . . .
H9 H 0.5732 0.6987 0.2047 0.063 Uiso 1 1 calc R . .
C8 C 0.5901(8) 0.4061(6) 0.0444(4) 0.069(2) Uani 1 1 d . . .
H8A H 0.5520 0.3974 0.0926 0.103 Uiso 1 1 calc R . .
H8B H 0.6280 0.3398 0.0237 0.103 Uiso 1 1 calc R . .
H8C H 0.5395 0.4388 0.0121 0.103 Uiso 1 1 calc R . .
C10 C 0.7168(7) 0.8318(6) 0.2476(4) 0.063(2) Uani 1 1 d . . .
H10 H 0.7816 0.8470 0.2569 0.075 Uiso 1 1 calc R . .
C11 C 0.6196(7) 0.8974(6) 0.2595(4) 0.064(2) Uani 1 1 d . . .
H11 H 0.6045 0.9654 0.2769 0.077 Uiso 1 1 calc R . .
C12 C 0.4375(8) 0.8791(8) 0.2438(7) 0.099(3) Uani 1 1 d . . .
H12A H 0.4072 0.8248 0.2270 0.149 Uiso 1 1 calc R . .
H12B H 0.4226 0.9376 0.2121 0.149 Uiso 1 1 calc R . .
H12C H 0.4059 0.8988 0.2940 0.149 Uiso 1 1 calc R . .
C13 C 1.0616(6) 0.4780(6) 0.1850(4) 0.0529(18) Uani 1 1 d . . .
H13 H 1.0842 0.5295 0.2090 0.064 Uiso 1 1 calc R . .
C14 C 0.9673(7) 0.3953(6) 0.1322(5) 0.072(2) Uani 1 1 d . . .
H14 H 0.9090 0.3787 0.1131 0.086 Uiso 1 1 calc R . .
C15 C 1.0645(8) 0.3353(7) 0.1279(6) 0.080(3) Uani 1 1 d . . .
H15 H 1.0878 0.2702 0.1053 0.097 Uiso 1 1 calc R . .
C16 C 1.2366(7) 0.3516(7) 0.1720(5) 0.075(2) Uani 1 1 d . . .
H16A H 1.2625 0.2833 0.1508 0.112 Uiso 1 1 calc R . .
H16B H 1.2442 0.3502 0.2240 0.112 Uiso 1 1 calc R . .
H16C H 1.2780 0.3973 0.1471 0.112 Uiso 1 1 calc R . .
C17 C 0.7521(5) 0.5436(6) 0.5255(3) 0.0469(16) Uani 1 1 d . . .
H17 H 0.7494 0.6138 0.5191 0.056 Uiso 1 1 calc R . .
C18 C 0.7557(6) 0.3870(6) 0.5051(3) 0.0548(19) Uani 1 1 d . . .
H18 H 0.7554 0.3254 0.4812 0.066 Uiso 1 1 calc R . .
C19 C 0.7626(6) 0.3991(7) 0.5771(4) 0.060(2) Uani 1 1 d . . .
H19 H 0.7687 0.3472 0.6123 0.072 Uiso 1 1 calc R . .
C20 C 0.7618(8) 0.5419(7) 0.6591(4) 0.073(3) Uani 1 1 d . . .
H20A H 0.7573 0.6147 0.6535 0.109 Uiso 1 1 calc R . .
H20B H 0.8282 0.5108 0.6776 0.109 Uiso 1 1 calc R . .
H20C H 0.7016 0.5309 0.6936 0.109 Uiso 1 1 calc R . .
C21 C 0.6310(5) 0.3733(5) 0.2927(3) 0.0385(14) Uani 1 1 d . . .
H21 H 0.6722 0.3787 0.2470 0.046 Uiso 1 1 calc R . .
C22 C 0.5673(5) 0.3905(5) 0.4071(3) 0.0453(15) Uani 1 1 d . . .
H22 H 0.5561 0.4105 0.4571 0.054 Uiso 1 1 calc R . .
C24 C 0.5199(6) 0.2656(6) 0.2473(4) 0.0506(17) Uani 1 1 d . . .
H24A H 0.4620 0.2347 0.2691 0.076 Uiso 1 1 calc R . .
H24B H 0.5796 0.2126 0.2258 0.076 Uiso 1 1 calc R . .
H24C H 0.4952 0.3123 0.2093 0.076 Uiso 1 1 calc R . .
C25 C 0.6196(6) 0.7259(5) 0.4178(3) 0.0459(16) Uani 1 1 d . . .
H25 H 0.6822 0.7438 0.4289 0.055 Uiso 1 1 calc R . .
C26 C 0.5119(6) 0.6446(5) 0.3817(4) 0.0561(19) Uani 1 1 d . . .
H26 H 0.4839 0.5930 0.3623 0.067 Uiso 1 1 calc R . .
C23 C 0.5123(6) 0.3317(5) 0.3762(3) 0.0457(15) Uani 1 1 d . . .
H23 H 0.4563 0.3037 0.4000 0.055 Uiso 1 1 calc R . .
C27 C 0.4542(6) 0.7355(6) 0.4082(4) 0.060(2) Uani 1 1 d . . .
H27 H 0.3797 0.7592 0.4104 0.072 Uiso 1 1 calc R . .
C28 C 0.4936(8) 0.8859(6) 0.4641(5) 0.071(2) Uani 1 1 d . . .
H28A H 0.4171 0.9124 0.4660 0.106 Uiso 1 1 calc R . .
H28B H 0.5319 0.9308 0.4352 0.106 Uiso 1 1 calc R . .
H28C H 0.5125 0.8824 0.5138 0.106 Uiso 1 1 calc R . .
C29 C 0.9055(6) 0.3108(6) 0.3045(5) 0.075(3) Uani 1 1 d . . .
H29 H 0.8600 0.2961 0.2721 0.090 Uiso 1 1 calc R . .
C31 C 1.0417(6) 0.2973(6) 0.3607(4) 0.062(2) Uani 1 1 d . . .
H31 H 1.1090 0.2741 0.3767 0.074 Uiso 1 1 calc R . .
C30 C 0.9729(6) 0.3834(7) 0.3810(4) 0.065(2) Uani 1 1 d . . .
H30 H 0.9828 0.4314 0.4149 0.078 Uiso 1 1 calc R . .
C32 C 1.0431(9) 0.1496(8) 0.2779(9) 0.150(7) Uani 1 1 d . . .
H32A H 0.9931 0.1340 0.2469 0.225 Uiso 1 1 calc R . .
H32B H 1.0547 0.0977 0.3151 0.225 Uiso 1 1 calc R . .
H32C H 1.1106 0.1507 0.2478 0.225 Uiso 1 1 calc R . .
C33 C 0.9020(5) 0.6557(5) 0.3361(3) 0.0459(16) Uani 1 1 d . . .
O4 O 0.9594(6) 0.7100(6) 0.3675(3) 0.092(2) Uani 1 1 d . . .
C34 C 0.9542(8) 0.7159(8) 0.4458(5) 0.082(3) Uani 1 1 d . . .
H34A H 1.0014 0.7583 0.4584 0.123 Uiso 1 1 calc R . .
H34B H 0.9763 0.6479 0.4648 0.123 Uiso 1 1 calc R . .
H34C H 0.8813 0.7456 0.4674 0.123 Uiso 1 1 calc R . .
Cl1 Cl 0.62696(15) 0.40010(14) 0.81054(8) 0.0538(5) Uani 1 1 d . . .
O5 O 0.5675(5) 0.3504(5) 0.8651(3) 0.0688(15) Uani 1 1 d . . .
O6 O 0.7254(5) 0.4082(5) 0.8321(3) 0.0795(18) Uani 1 1 d . . .
O7 O 0.6493(6) 0.3425(6) 0.7446(3) 0.097(2) Uani 1 1 d . . .
O8 O 0.5697(6) 0.4951(6) 0.7969(5) 0.111(3) Uani 1 1 d . . .
Cl2 Cl 0.32683(14) 0.12771(12) 0.36759(10) 0.0521(5) Uani 1 1 d . . .
O9 O 0.4407(4) 0.0914(4) 0.3596(3) 0.0582(13) Uani 1 1 d . . .
O10 O 0.2980(5) 0.1659(5) 0.2987(4) 0.087(2) Uani 1 1 d . . .
O11 O 0.2736(6) 0.0506(5) 0.3845(4) 0.090(2) Uani 1 1 d . . .
O12 O 0.2966(5) 0.2084(5) 0.4187(4) 0.102(2) Uani 1 1 d . . .
Cl3 Cl 0.80140(17) 0.15296(18) 0.14445(14) 0.0759(6) Uani 1 1 d . . .
O13 O 0.9107(6) 0.1192(7) 0.1262(5) 0.117(3) Uani 1 1 d . A .
O14 O 0.7693(7) 0.2593(7) 0.1383(6) 0.144(4) Uani 1 1 d . A .
O15 O 0.7796(9) 0.1472(9) 0.2262(6) 0.172(5) Uani 1 1 d . A .
O16A O 0.7466 0.0777 0.1365 0.050 Uiso 0.50 1 d P A 1
O16B O 0.7812 0.1552 0.0596 0.050 Uiso 0.50 1 d P A 2
O17 O 1.0518 0.8669 0.2848 0.079 Uani 0.50 1 d PD . .
C35 C 1.0057 0.8963 0.2211 0.073 Uani 0.50 1 d PD . .
H35A H 0.9607 0.9656 0.2261 0.088 Uiso 0.50 1 d P . .
H35B H 0.9634 0.8486 0.2078 0.088 Uiso 0.50 1 d P . .
C36 C 1.1043 0.8915 0.1668 0.050 Uiso 0.50 1 d PD . .
H36A H 1.1199 0.8288 0.1366 0.060 Uiso 0.50 1 d P . .
H36B H 1.0949 0.9503 0.1342 0.060 Uiso 0.50 1 d P . .
C37 C 1.1796 0.8925 0.2045 0.121 Uani 0.50 1 d PD . .
H37A H 1.2020 0.9574 0.1965 0.145 Uiso 0.50 1 d P . .
H37B H 1.2408 0.8377 0.1860 0.145 Uiso 0.50 1 d P . .
C38 C 1.1550 0.8807 0.2794 0.086 Uani 0.50 1 d PD . .
H38A H 1.2031 0.8210 0.2970 0.103 Uiso 0.50 1 d P . .
H38B H 1.1586 0.9416 0.3071 0.103 Uiso 0.50 1 d P . .
O18 O 0.2438(11) -0.1444(8) 0.5412(10) 0.104(5) Uani 0.50 1 d PD . .
C39 C 0.2558(13) -0.0976(16) 0.6072(9) 0.132(13) Uani 0.50 1 d PD . .
H39A H 0.3312 -0.1069 0.6142 0.159 Uiso 0.50 1 calc PR . .
H39B H 0.2162 -0.1228 0.6503 0.159 Uiso 0.50 1 calc PR . .
C40 C 0.2069(15) 0.0122(13) 0.5917(12) 0.099(7) Uani 0.50 1 d PD . .
H40A H 0.1780 0.0517 0.6374 0.119 Uiso 0.50 1 calc PR . .
H40B H 0.2592 0.0451 0.5627 0.119 Uiso 0.50 1 calc PR . .
C41 C 0.1292(12) 0.0017(10) 0.5531(9) 0.064(4) Uani 0.50 1 d PD . .
H41A H 0.1213 0.0545 0.5155 0.077 Uiso 0.50 1 calc PR . .
H41B H 0.0613 0.0113 0.5861 0.077 Uiso 0.50 1 calc PR . .
C42 C 0.1518(12) -0.0953(11) 0.5187(10) 0.078(5) Uani 0.50 1 d PD . .
H42A H 0.0944 -0.1313 0.5340 0.094 Uiso 0.50 1 calc PR . .
H42B H 0.1602 -0.0894 0.4650 0.094 Uiso 0.50 1 calc PR . .
N17 N 0.3435(12) 0.1621(13) 0.0376(11) 0.091(6) Uani 0.50 1 d PD . .
N18 N 0.5194(13) 0.1518(12) 0.0134(10) 0.100(6) Uani 0.50 1 d PD . .
C43 C 0.4233(19) 0.1884(17) -0.0075(11) 0.142(14) Uani 0.50 1 d PD . .
H43 H 0.4129 0.2285 -0.0494 0.170 Uiso 0.50 1 calc PR . .
C44 C 0.3905(18) 0.1135(13) 0.0907(13) 0.146(15) Uani 0.50 1 d PD . .
H44 H 0.3548 0.0845 0.1308 0.175 Uiso 0.50 1 calc PR . .
C45 C 0.4936(18) 0.1103(12) 0.0809(9) 0.092(7) Uani 0.50 1 d PD . .
H45 H 0.5418 0.0841 0.1143 0.110 Uiso 0.50 1 calc PR . .
C46 C 0.629(2) 0.150(4) -0.016(3) 0.29(3) Uiso 0.50 1 d PD . .
H46A H 0.6314 0.1802 -0.0648 0.438 Uiso 0.50 1 calc PR . .
H46B H 0.6701 0.0803 -0.0200 0.438 Uiso 0.50 1 calc PR . .
H46C H 0.6596 0.1895 0.0161 0.438 Uiso 0.50 1 calc PR . .

loop_
_atom_site_aniso_label
_atom_site_aniso_U_11
_atom_site_aniso_U_22
_atom_site_aniso_U_33
_atom_site_aniso_U_23
_atom_site_aniso_U_13
_atom_site_aniso_U_12
Fe1 0.0371(5) 0.0509(6) 0.0249(4) -0.0038(4) -0.0033(3) -0.0036(4)
Fe2 0.0335(5) 0.0468(5) 0.0219(4) -0.0046(3) -0.0053(3) 0.0002(4)
O1 0.038(2) 0.050(2) 0.0213(18) -0.0071(17) -0.0031(16) -0.002(2)
O2 0.044(3) 0.076(3) 0.036(2) -0.007(2) -0.010(2) -0.017(2)
O3 0.048(3) 0.057(3) 0.032(2) -0.007(2) -0.012(2) -0.010(2)
N1 0.043(3) 0.059(3) 0.035(3) -0.003(2) 0.000(2) -0.005(3)
N2 0.063(4) 0.056(3) 0.047(3) -0.002(3) 0.002(3) -0.016(3)
C1 0.061(5) 0.074(5) 0.064(5) 0.013(4) 0.010(4) 0.005(4)
C2 0.048(5) 0.083(6) 0.078(6) 0.019(5) 0.011(4) -0.002(4)
C3 0.044(5) 0.094(6) 0.082(6) 0.022(5) 0.015(4) -0.012(5)
C4 0.099(7) 0.045(4) 0.077(6) 0.009(4) 0.010(5) -0.006(5)
N3 0.044(3) 0.048(3) 0.021(2) -0.003(2) -0.004(2) 0.000(3)
N4 0.067(4) 0.052(3) 0.028(3) -0.006(2) -0.018(3) 0.001(3)
N5 0.045(3) 0.045(3) 0.040(3) -0.007(2) 0.000(2) -0.002(3)
N6 0.052(4) 0.052(3) 0.065(4) -0.011(3) -0.007(3) 0.006(3)
N7 0.041(3) 0.062(4) 0.035(3) 0.006(3) -0.001(2) -0.004(3)
N8 0.053(4) 0.076(4) 0.039(3) 0.008(3) -0.004(3) 0.018(3)
N9 0.039(3) 0.063(3) 0.026(2) -0.004(2) -0.004(2) 0.000(3)
N10 0.054(4) 0.092(5) 0.026(3) 0.002(3) -0.010(2) -0.022(4)
N11 0.040(3) 0.043(3) 0.028(2) -0.006(2) -0.003(2) -0.001(2)
N12 0.036(3) 0.048(3) 0.039(3) 0.000(2) -0.005(2) -0.004(3)
N13 0.041(3) 0.043(3) 0.026(2) -0.004(2) -0.008(2) 0.001(2)
N14 0.060(4) 0.041(3) 0.030(3) -0.006(2) -0.006(2) 0.003(3)
N15 0.040(3) 0.057(3) 0.030(2) 0.000(2) -0.011(2) 0.003(3)
N16 0.050(4) 0.062(4) 0.101(5) -0.021(4) -0.028(4) 0.014(3)
C5 0.059(4) 0.054(4) 0.024(3) -0.007(3) -0.012(3) 0.006(4)
C6 0.056(4) 0.078(5) 0.028(3) -0.002(3) -0.003(3) -0.009(4)
C7 0.063(5) 0.083(5) 0.027(3) -0.005(3) -0.014(3) 0.000(4)
C9 0.051(4) 0.046(4) 0.054(4) -0.006(3) -0.004(3) 0.000(3)
C8 0.103(7) 0.068(5) 0.044(4) -0.008(4) -0.035(4) -0.020(5)
C10 0.064(5) 0.062(5) 0.063(5) -0.020(4) -0.009(4) -0.014(4)
C11 0.073(6) 0.051(4) 0.062(5) -0.008(4) -0.006(4) -0.002(4)
C12 0.063(6) 0.084(7) 0.138(10) -0.021(6) -0.021(6) 0.018(5)
C13 0.048(4) 0.067(5) 0.040(3) 0.003(3) -0.012(3) 0.000(4)
C14 0.056(5) 0.061(5) 0.095(6) -0.014(5) -0.013(5) -0.001(4)
C15 0.070(6) 0.069(5) 0.096(7) -0.026(5) -0.023(5) 0.007(5)
C16 0.059(5) 0.088(6) 0.067(5) 0.009(5) -0.015(4) 0.010(5)
C17 0.046(4) 0.066(4) 0.031(3) -0.002(3) -0.008(3) -0.015(3)
C18 0.062(5) 0.061(4) 0.034(3) 0.004(3) -0.012(3) 0.007(4)
C19 0.060(5) 0.085(6) 0.032(3) 0.010(4) -0.013(3) -0.007(4)
C20 0.089(6) 0.108(7) 0.032(3) -0.009(4) -0.007(4) -0.043(6)
C21 0.037(3) 0.047(3) 0.028(3) 0.000(2) -0.002(2) -0.004(3)
C22 0.044(4) 0.057(4) 0.032(3) -0.001(3) 0.000(3) -0.007(3)
C24 0.051(4) 0.063(4) 0.040(3) -0.007(3) -0.008(3) -0.017(4)
C25 0.046(4) 0.054(4) 0.034(3) -0.008(3) -0.013(3) 0.002(3)
C26 0.045(4) 0.047(4) 0.077(5) -0.012(4) -0.025(4) 0.000(3)
C23 0.051(4) 0.049(4) 0.035(3) -0.003(3) 0.000(3) -0.009(3)
C27 0.047(4) 0.052(4) 0.074(5) -0.002(4) -0.012(4) 0.007(4)
C28 0.091(7) 0.052(4) 0.061(5) -0.014(4) -0.014(4) 0.005(4)
C29 0.050(5) 0.061(5) 0.105(7) -0.028(5) -0.035(5) 0.023(4)
C31 0.041(4) 0.067(5) 0.069(5) -0.007(4) -0.016(4) 0.011(4)
C30 0.046(4) 0.084(5) 0.058(4) -0.020(4) -0.024(4) 0.013(4)
C32 0.086(8) 0.088(7) 0.265(18) -0.097(10) -0.081(10) 0.045(7)
C33 0.038(4) 0.062(4) 0.038(3) -0.011(3) -0.008(3) -0.008(3)
O4 0.095(5) 0.127(6) 0.069(4) -0.009(4) -0.031(4) -0.043(5)
C34 0.077(6) 0.115(7) 0.064(5) -0.010(5) -0.034(5) -0.028(6)
Cl1 0.0552(11) 0.0736(12) 0.0355(8) 0.0024(8) -0.0154(7) -0.0150(9)
O5 0.073(4) 0.093(4) 0.044(3) 0.012(3) -0.011(3) -0.024(3)
O6 0.068(4) 0.114(5) 0.063(3) -0.003(3) -0.024(3) -0.024(4)
O7 0.111(6) 0.136(6) 0.050(3) -0.032(4) -0.008(3) -0.042(5)
O8 0.074(5) 0.096(5) 0.140(7) 0.038(5) 0.020(4) 0.008(4)
Cl2 0.0485(10) 0.0441(9) 0.0624(10) -0.0005(8) -0.0144(8) -0.0027(8)
O9 0.045(3) 0.058(3) 0.064(3) 0.008(2) -0.013(2) 0.006(2)
O10 0.061(4) 0.118(5) 0.083(4) 0.033(4) -0.026(3) -0.012(4)
O11 0.083(5) 0.092(5) 0.106(5) -0.005(4) -0.004(4) -0.046(4)
O12 0.063(4) 0.095(5) 0.139(6) -0.064(4) -0.013(4) 0.004(4)
Cl3 0.0512(12) 0.0773(14) 0.0909(16) -0.0235(12) 0.0085(11) -0.0059(11)
O13 0.061(4) 0.150(7) 0.116(6) 0.004(5) 0.016(4) 0.013(5)
O14 0.101(6) 0.105(6) 0.193(10) 0.037(6) 0.030(6) 0.016(5)
O15 0.152(9) 0.161(9) 0.153(9) 0.034(7) 0.030(7) 0.039(8)
O17 0.067 0.125 0.062 0.015 -0.009 -0.058
C35 0.074 0.080 0.085 0.011 -0.035 -0.045
C37 0.034 0.126 0.160 0.096 0.033 0.044
C38 0.045 0.078 0.130 0.028 -0.031 0.009
O18 0.097(11) 0.035(6) 0.190(17) 0.005(8) -0.035(11) -0.023(7)
C39 0.043(10) 0.24(3) 0.069(12) 0.085(17) 0.016(9) 0.046(14)
C40 0.073(13) 0.100(15) 0.105(16) -0.055(13) 0.009(12) 0.013(12)
C41 0.062(10) 0.055(9) 0.075(10) -0.008(8) 0.012(8) -0.021(8)
C42 0.049(10) 0.070(11) 0.113(15) -0.005(10) 0.007(10) -0.020(9)
N17 0.073(11) 0.074(11) 0.116(14) -0.033(11) -0.047(10) 0.031(9)
N18 0.112(15) 0.068(10) 0.127(16) -0.006(10) -0.057(13) -0.011(10)
C43 0.22(4) 0.092(17) 0.072(14) -0.007(13) -0.050(19) 0.08(2)
C44 0.15(2) 0.031(9) 0.20(3) 0.006(13) 0.11(2) 0.025(13)
C45 0.17(2) 0.041(9) 0.068(11) -0.010(8) -0.048(14) -0.011(12)

loop_
_atom_type_symbol
_atom_type_description
_atom_type_scat_dispersion_real
_atom_type_scat_dispersion_imag
_atom_type_scat_source
C C 0.0033 0.0016 'International Tables Vol C Tables 4.2.6.8 and 6.1.1.4'
H H 0.0000 0.0000 'International Tables Vol C Tables 4.2.6.8 and 6.1.1.4'
N N 0.0061 0.0033 'International Tables Vol C Tables 4.2.6.8 and 6.1.1.4'
O O 0.0106 0.0060 'International Tables Vol C Tables 4.2.6.8 and 6.1.1.4'
Fe Fe 0.3463 0.8444 'International Tables Vol C Tables 4.2.6.8 and 6.1.1.4'
Cl Cl 0.1484 0.1585 'International Tables Vol C Tables 4.2.6.8 and 6.1.1.4'

loop_
_geom_angle_atom_site_label_1
_geom_angle_atom_site_label_2
_geom_angle_atom_site_label_3
_geom_angle
_geom_angle_site_symmetry_1
_geom_angle_site_symmetry_3
_geom_angle_publ_flag
O1 Fe1 O2 99.89(18) . . ?
O1 Fe1 N5 92.3(2) . . ?
O2 Fe1 N5 88.4(2) . . ?
O1 Fe1 N3 91.13(19) . . ?
O2 Fe1 N3 168.6(2) . . ?
N5 Fe1 N3 94.2(2) . . ?
O1 Fe1 N7 95.2(2) . . ?
O2 Fe1 N7 87.0(2) . . ?
N5 Fe1 N7 171.8(2) . . ?
N3 Fe1 N7 89.0(2) . . ?
O1 Fe1 N1 173.86(18) . . ?
O2 Fe1 N1 85.6(2) . . ?
N5 Fe1 N1 85.1(2) . . ?
N3 Fe1 N1 83.5(2) . . ?
N7 Fe1 N1 87.7(2) . . ?
O1 Fe2 O3 98.99(19) . . ?
O1 Fe2 N15 93.48(18) . . ?
O3 Fe2 N15 89.4(2) . . ?
O1 Fe2 N13 97.34(18) . . ?
O3 Fe2 N13 87.21(19) . . ?
N15 Fe2 N13 169.04(18) . . ?
O1 Fe2 N11 92.21(18) . . ?
O3 Fe2 N11 168.50(18) . . ?
N15 Fe2 N11 92.5(2) . . ?
N13 Fe2 N11 88.8(2) . . ?
O1 Fe2 N9 174.9(2) . . ?
O3 Fe2 N9 83.24(19) . . ?
N15 Fe2 N9 81.95(19) . . ?
N13 Fe2 N9 87.30(18) . . ?
N11 Fe2 N9 85.81(19) . . ?
Fe2 O1 Fe1 131.7(2) . . ?
C33 O2 Fe1 129.5(4) . . ?
C33 O3 Fe2 131.9(4) . . ?
C1 N1 C2 103.5(6) . . ?
C1 N1 Fe1 126.2(5) . . ?
C2 N1 Fe1 130.2(5) . . ?
C1 N2 C3 105.6(6) . . ?
C1 N2 C4 127.8(7) . . ?
C3 N2 C4 126.6(7) . . ?
N1 C1 N2 113.8(7) . . ?
N1 C2 C3 110.6(7) . . ?
N2 C3 C2 106.4(7) . . ?
C5 N3 C6 104.8(5) . . ?
C5 N3 Fe1 121.1(4) . . ?
C6 N3 Fe1 132.4(5) . . ?
C7 N4 C5 107.9(6) . . ?
C7 N4 C8 128.1(5) . . ?
C5 N4 C8 123.9(6) . . ?
C9 N5 C10 104.7(6) . . ?
C9 N5 Fe1 127.0(5) . . ?
C10 N5 Fe1 128.0(5) . . ?
C9 N6 C11 108.1(6) . . ?
C9 N6 C12 124.9(7) . . ?
C11 N6 C12 127.1(7) . . ?
C13 N7 C14 105.6(6) . . ?
C13 N7 Fe1 127.5(5) . . ?
C14 N7 Fe1 126.9(5) . . ?
C13 N8 C15 108.2(6) . . ?
C13 N8 C16 126.4(8) . . ?
C15 N8 C16 125.4(7) . . ?
C17 N9 C18 105.3(5) . . ?
C17 N9 Fe2 126.8(5) . . ?
C18 N9 Fe2 127.6(4) . . ?
C19 N10 C17 106.8(6) . . ?
C19 N10 C20 125.8(6) . . ?
C17 N10 C20 127.4(7) . . ?
C21 N11 C22 105.9(5) . . ?
C21 N11 Fe2 120.2(4) . . ?
C22 N11 Fe2 133.7(4) . . ?
C21 N12 C23 107.7(5) . . ?
C21 N12 C24 125.3(5) . . ?
C23 N12 C24 126.9(6) . . ?
C25 N13 C26 104.9(5) . . ?
C25 N13 Fe2 126.3(4) . . ?
C26 N13 Fe2 128.9(4) . . ?
C27 N14 C25 107.9(6) . . ?
C27 N14 C28 125.2(7) . . ?
C25 N14 C28 126.8(7) . . ?
C29 N15 C30 104.1(6) . . ?
C29 N15 Fe2 129.5(5) . . ?
C30 N15 Fe2 126.4(5) . . ?
C31 N16 C29 106.7(6) . . ?
C31 N16 C32 128.1(7) . . ?
C29 N16 C32 125.2(8) . . ?
N3 C5 N4 110.4(6) . . ?
C7 C6 N3 110.5(7) . . ?
N4 C7 C6 106.3(6) . . ?
N5 C9 N6 111.8(7) . . ?
C11 C10 N5 110.3(7) . . ?
N6 C11 C10 105.1(7) . . ?
N7 C13 N8 110.2(7) . . ?
C15 C14 N7 110.3(8) . . ?
C14 C15 N8 105.6(8) . . ?
N9 C17 N10 112.1(7) . . ?
C19 C18 N9 107.8(7) . . ?
N10 C19 C18 108.1(6) . . ?
N11 C21 N12 110.6(5) . . ?
C23 C22 N11 109.7(5) . . ?
N13 C25 N14 110.8(6) . . ?
C27 C26 N13 109.6(6) . . ?
C22 C23 N12 106.1(6) . . ?
N14 C27 C26 106.8(6) . . ?
N15 C29 N16 112.0(7) . . ?
C30 C31 N16 107.4(6) . . ?
C31 C30 N15 109.8(7) . . ?
O3 C33 O2 126.7(6) . . ?
O3 C33 O4 118.0(6) . . ?
O2 C33 O4 115.3(7) . . ?
C33 O4 C34 121.2(7) . . ?
O8 Cl1 O7 108.1(5) . . ?
O8 Cl1 O6 109.4(5) . . ?
O7 Cl1 O6 107.6(4) . . ?
O8 Cl1 O5 110.9(4) . . ?
O7 Cl1 O5 109.3(4) . . ?
O6 Cl1 O5 111.3(4) . . ?
O11 Cl2 O12 112.9(5) . . ?
O11 Cl2 O10 106.1(4) . . ?
O12 Cl2 O10 107.8(5) . . ?
O11 Cl2 O9 112.0(4) . . ?
O12 Cl2 O9 109.4(4) . . ?
O10 Cl2 O9 108.4(3) . . ?
O16A Cl3 O13 112.5(4) . . ?
O16A Cl3 O14 130.1(5) . . ?
O13 Cl3 O14 111.8(6) . . ?
O16A Cl3 O15 90.6(5) . . ?
O13 Cl3 O15 106.2(6) . . ?
O14 Cl3 O15 98.2(6) . . ?
O16A Cl3 O16B 74.14(11) . . ?
O13 Cl3 O16B 92.6(4) . . ?
O14 Cl3 O16B 82.2(5) . . ?
O15 Cl3 O16B 159.4(5) . . ?
C38 O17 C35 111.9 . . ?
O17 C35 C36 100.2 . . ?
C37 C36 C35 106.2 . . ?
C36 C37 C38 115.3 . . ?
O17 C38 C37 102.1 . . ?
C42 O18 C39 108.6(12) . . ?
O18 C39 C40 99.7(10) . . ?
C41 C40 C39 101.8(13) . . ?
C40 C41 C42 111.2(13) . . ?
O18 C42 C41 104.8(12) . . ?
C44 N17 C43 104.2(14) . . ?
C43 N18 C45 102.4(14) . . ?
C43 N18 C46 136(2) . . ?
C45 N18 C46 122(2) . . ?
N18 C43 N17 112.9(14) . . ?
N17 C44 C45 111.5(15) . . ?
C44 C45 N18 108.4(14) . . ?

loop_
_geom_bond_atom_site_label_1
_geom_bond_atom_site_label_2
_geom_bond_distance
_geom_bond_site_symmetry_2
_geom_bond_publ_flag
Fe1 O1 1.804(4) . ?
Fe1 O2 2.026(4) . ?
Fe1 N5 2.139(5) . ?
Fe1 N3 2.155(5) . ?
Fe1 N7 2.155(6) . ?
Fe1 N1 2.224(6) . ?
Fe2 O1 1.797(4) . ?
Fe2 O3 2.021(5) . ?
Fe2 N15 2.140(5) . ?
Fe2 N13 2.146(5) . ?
Fe2 N11 2.151(5) . ?
Fe2 N9 2.219(5) . ?
O2 C33 1.282(8) . ?
O3 C33 1.265(8) . ?
N1 C1 1.326(9) . ?
N1 C2 1.343(9) . ?
N2 C1 1.331(10) . ?
N2 C3 1.352(10) . ?
N2 C4 1.460(9) . ?
C2 C3 1.369(11) . ?
N3 C5 1.337(9) . ?
N3 C6 1.361(8) . ?
N4 C7 1.337(10) . ?
N4 C5 1.356(8) . ?
N4 C8 1.501(10) . ?
N5 C9 1.312(9) . ?
N5 C10 1.377(9) . ?
N6 C9 1.347(9) . ?
N6 C11 1.352(10) . ?
N6 C12 1.435(11) . ?
N7 C13 1.331(9) . ?
N7 C14 1.382(10) . ?
N8 C13 1.342(9) . ?
N8 C15 1.380(11) . ?
N8 C16 1.482(10) . ?
N9 C17 1.310(8) . ?
N9 C18 1.392(9) . ?
N10 C19 1.340(10) . ?
N10 C17 1.345(8) . ?
N10 C20 1.434(9) . ?
N11 C21 1.337(7) . ?
N11 C22 1.373(8) . ?
N12 C21 1.344(8) . ?
N12 C23 1.376(8) . ?
N12 C24 1.461(8) . ?
N13 C25 1.331(8) . ?
N13 C26 1.367(9) . ?
N14 C27 1.335(10) . ?
N14 C25 1.341(9) . ?
N14 C28 1.454(9) . ?
N15 C29 1.302(9) . ?
N15 C30 1.382(8) . ?
N16 C31 1.332(10) . ?
N16 C29 1.347(9) . ?
N16 C32 1.482(11) . ?
C6 C7 1.360(11) . ?
C10 C11 1.373(11) . ?
C14 C15 1.341(12) . ?
C18 C19 1.361(9) . ?
C22 C23 1.359(9) . ?
C26 C27 1.355(10) . ?
C31 C30 1.330(10) . ?
C33 O4 1.344(9) . ?
O4 C34 1.443(10) . ?
Cl1 O8 1.379(7) . ?
Cl1 O7 1.418(6) . ?
Cl1 O6 1.422(6) . ?
Cl1 O5 1.440(6) . ?
Cl2 O11 1.387(6) . ?
Cl2 O12 1.408(6) . ?
Cl2 O10 1.436(6) . ?
Cl2 O9 1.447(5) . ?
Cl3 O16A 1.387(2) . ?
Cl3 O13 1.395(7) . ?
Cl3 O14 1.418(9) . ?
Cl3 O15 1.505(11) . ?
Cl3 O16B 1.624(3) . ?
O17 C38 1.3894 . ?
O17 C35 1.4084 . ?
C35 C36 1.5119 . ?
C36 C37 1.2806 . ?
C37 C38 1.3937 . ?
O18 C42 1.354(15) . ?
O18 C39 1.425(16) . ?
C39 C40 1.526(17) . ?
C40 C41 1.347(16) . ?
C41 C42 1.421(15) . ?
N17 C44 1.319(19) . ?
N17 C43 1.353(18) . ?
N18 C43 1.348(17) . ?
N18 C45 1.394(17) . ?
N18 C46 1.459(19) . ?
C44 C45 1.324(19) . ?
